data_2239188
loop_
_publ_author_name
'Gao, Yan-Jiao'
'Ma, Jie'
'Zheng, Xiao'

_publ_section_title
;
 (4<i>S</i>,5<i>R</i>)-4-Benzyloxy-5-[4-(cyclohexanecarbonyl)phenyl]-1-(4-methoxybenzyl)pyrrolidin-2-one
;
_journal_coeditor_code FY2104
_journal_issue 4
_journal_name_full 'Acta Crystallographica Section E'
_journal_page_first o419
_journal_page_last o420
_journal_paper_doi 10.1107/S1600536814003638
_journal_volume 70
_journal_year 2014
_chemical_formula_iupac 'C32 H35 N O4'
_chemical_formula_moiety 'C32 H35 N O4'
_chemical_formula_sum 'C32 H35 N O4'
_chemical_formula_weight 497.61
_chemical_name_systematic
(4<i>S</i>,5<i>R</i>)-4-Benzyloxy-5-[4-(cyclohexanecarbonyl)phenyl]-1-(4-methoxybenzyl)pyrrolidin-2-one
_space_group_IT_number 4
_symmetry_cell_setting monoclinic
_symmetry_space_group_name_Hall 'P 2yb'
_symmetry_space_group_name_H-M 'P 1 21 1'
_atom_sites_solution_hydrogens geom
_atom_sites_solution_primary direct
_atom_sites_solution_secondary difmap
_audit_creation_method SHELXL-97
_cell_angle_alpha 90.00
_cell_angle_beta 96.727(4)
_cell_angle_gamma 90.00
_cell_formula_units_Z 4
_cell_length_a 9.4964(4)
_cell_length_b 28.6497(13)
_cell_length_c 9.9511(4)
_cell_measurement_temperature 100.01(10)
_cell_volume 2688.7(2)
_computing_cell_refinement 'CrysAlis PRO (Oxford Diffraction, 2006)'
_computing_data_collection 'CrysAlis PRO (Oxford Diffraction, 2006)'
_computing_data_reduction 'CrysAlis PRO (Oxford Diffraction, 2006)'
_computing_molecular_graphics 'SHELXTL (Sheldrick, 2008)'
_computing_publication_material 'SHELXTL (Sheldrick, 2008)'
_computing_structure_refinement 'SHELXTL (Sheldrick, 2008)'
_computing_structure_solution 'SHELXTL (Sheldrick, 2008)'
_diffrn_ambient_temperature 100.01(10)
_diffrn_detector_area_resol_mean 10.3415
_diffrn_measured_fraction_theta_full 0.960
_diffrn_measured_fraction_theta_max 0.960
_diffrn_measurement_device_type 'Oxford Diffraction SuperNova'
_diffrn_measurement_method '\w scans'
_diffrn_radiation_monochromator graphite
_diffrn_radiation_source 'fine-focus sealed tube'
_diffrn_radiation_type MoK\a
_diffrn_radiation_wavelength 0.71073
_diffrn_reflns_av_R_equivalents 0.0369
_diffrn_reflns_av_sigmaI/netI 0.0623
_diffrn_reflns_limit_h_max 9
_diffrn_reflns_limit_h_min -11
_diffrn_reflns_limit_k_max 28
_diffrn_reflns_limit_k_min -34
_diffrn_reflns_limit_l_max 11
_diffrn_reflns_limit_l_min -11
_diffrn_reflns_number 11184
_diffrn_reflns_theta_full 24.99
_diffrn_reflns_theta_max 24.99
_diffrn_reflns_theta_min 3.46
_diffrn_standards_number 11739
_exptl_absorpt_coefficient_mu 0.080
_exptl_absorpt_correction_T_max 1.00000
_exptl_absorpt_correction_T_min 0.92705
_exptl_absorpt_correction_type multi-scan
_exptl_absorpt_process_details
;
(CrysAlis PRO; Oxford Diffraction, 2006)
;
_exptl_crystal_colour colorless
_exptl_crystal_density_diffrn 1.229
_exptl_crystal_density_method 'not measured'
_exptl_crystal_description columnar
_exptl_crystal_F_000 1064
_exptl_crystal_size_max 0.2
_exptl_crystal_size_mid 0.12
_exptl_crystal_size_min 0.09
_refine_diff_density_max 0.212
_refine_diff_density_min -0.181
_refine_ls_extinction_method none
_refine_ls_goodness_of_fit_ref 1.025
_refine_ls_hydrogen_treatment constr
_refine_ls_matrix_type full
_refine_ls_number_parameters 669
_refine_ls_number_reflns 7540
_refine_ls_number_restraints 1
_refine_ls_restrained_S_all 1.025
_refine_ls_R_factor_all 0.0665
_refine_ls_R_factor_gt 0.0481
_refine_ls_shift/su_max 0.000
_refine_ls_shift/su_mean 0.000
_refine_ls_structure_factor_coef Fsqd
_refine_ls_weighting_details 'calc w=1/[\s^2^(Fo^2^)+(0.0590P)^2^+0.0000P] where P=(Fo^2^+2Fc^2^)/3'
_refine_ls_weighting_scheme calc
_refine_ls_wR_factor_gt 0.1096
_refine_ls_wR_factor_ref 0.1225
_reflns_number_gt 6140
_reflns_number_total 7540
_reflns_threshold_expression I>2sigma(I)
_cod_data_source_file fy2104sup1.cif
_cod_data_source_block I
_cod_depositor_comments
;
The following automatic conversions were performed:

data name '_iucr_refine_instruction_details' was replaced with
'_iucr_refine_instructions_details' as specified in the replacement
file 'data/replacement-values/replacement_tags.lst'.

Automatic conversion script
Id: cif_correct_tags 9268 2022-04-12 08:56:07Z antanas 
;
_cod_original_cell_volume 2688.8(2)
_cod_original_sg_symbol_H-M 'P 21'
_cod_database_code 2239188
_cod_database_fobs_code 2239188

loop_
_symmetry_equiv_pos_as_xyz
'x, y, z'
'-x, y+1/2, -z'

loop_
_atom_site_type_symbol
_atom_site_label
_atom_site_fract_x
_atom_site_fract_y
_atom_site_fract_z
_atom_site_U_iso_or_equiv
_atom_site_adp_type
_atom_site_calc_flag
_atom_site_refinement_flags
_atom_site_occupancy
_atom_site_symmetry_multiplicity
C C1 0.2734(5) 0.20483(14) 0.1362(4) 0.0441(10) Uani d . 1 1
H H1A 0.3236 0.2201 0.0703 0.066 Uiso calc R 1 1
H H1B 0.1749 0.2132 0.1212 0.066 Uiso calc R 1 1
H H1C 0.2827 0.1716 0.1279 0.066 Uiso calc R 1 1
C C2 0.3430(4) 0.26598(12) 0.2923(3) 0.0269(8) Uani d . 1 1
C C3 0.2965(4) 0.30055(12) 0.1985(3) 0.0283(8) Uani d . 1 1
H H3 0.2514 0.2925 0.1136 0.034 Uiso calc R 1 1
C C4 0.3183(3) 0.34722(12) 0.2335(3) 0.0252(8) Uani d . 1 1
H H4 0.2871 0.3701 0.1707 0.030 Uiso calc R 1 1
C C5 0.3848(3) 0.36064(11) 0.3586(3) 0.0205(7) Uani d . 1 1
C C6 0.4272(3) 0.32517(12) 0.4524(3) 0.0263(8) Uani d . 1 1
H H6 0.4710 0.3331 0.5378 0.032 Uiso calc R 1 1
C C7 0.4050(4) 0.27891(12) 0.4197(3) 0.0294(9) Uani d . 1 1
H H7 0.4319 0.2560 0.4840 0.035 Uiso calc R 1 1
C C8 0.4129(3) 0.41149(11) 0.3902(3) 0.0219(7) Uani d . 1 1
H H8A 0.5000 0.4208 0.3555 0.026 Uiso calc R 1 1
H H8B 0.3363 0.4300 0.3444 0.026 Uiso calc R 1 1
C C9 0.5492(3) 0.43143(11) 0.6091(3) 0.0251(8) Uani d . 1 1
C C10 0.5213(4) 0.43434(14) 0.7556(3) 0.0338(9) Uani d . 1 1
H H10A 0.5156 0.4666 0.7841 0.041 Uiso calc R 1 1
H H10B 0.5959 0.4188 0.8141 0.041 Uiso calc R 1 1
C C11 0.3807(4) 0.40977(13) 0.7596(3) 0.0283(8) Uani d . 1 1
H H11 0.3262 0.4232 0.8278 0.034 Uiso calc R 1 1
C C12 0.3050(3) 0.41663(12) 0.6133(3) 0.0253(8) Uani d . 1 1
H H12 0.2521 0.3882 0.5851 0.030 Uiso calc R 1 1
C C13 0.2059(3) 0.45772(12) 0.5976(3) 0.0249(8) Uani d . 1 1
C C14 0.2547(4) 0.50246(13) 0.5807(4) 0.0435(10) Uani d . 1 1
H H14 0.3512 0.5075 0.5788 0.052 Uiso calc R 1 1
C C15 0.1629(4) 0.53984(13) 0.5665(5) 0.0482(11) Uani d . 1 1
H H15 0.1983 0.5697 0.5562 0.058 Uiso calc R 1 1
C C16 0.0183(4) 0.53332(12) 0.5676(3) 0.0309(8) Uani d . 1 1
C C17 -0.0315(3) 0.48885(12) 0.5870(3) 0.0237(8) Uani d . 1 1
H H17 -0.1278 0.4840 0.5906 0.028 Uiso calc R 1 1
C C18 0.0611(3) 0.45149(12) 0.6010(3) 0.0236(8) Uani d . 1 1
H H18 0.0260 0.4217 0.6129 0.028 Uiso calc R 1 1
C C19 -0.0767(4) 0.57499(13) 0.5449(4) 0.0369(9) Uani d . 1 1
C C20 -0.2344(3) 0.57033(12) 0.5405(3) 0.0309(8) Uani d . 1 1
H H20 -0.2538 0.5439 0.5980 0.037 Uiso calc R 1 1
C C21 -0.3046(4) 0.61276(17) 0.5917(5) 0.0567(12) Uani d . 1 1
H H21A -0.2796 0.6399 0.5413 0.068 Uiso calc R 1 1
H H21B -0.2693 0.6177 0.6861 0.068 Uiso calc R 1 1
C C22 -0.4661(4) 0.60805(15) 0.5780(4) 0.0438(10) Uani d . 1 1
H H22A -0.4923 0.5835 0.6374 0.053 Uiso calc R 1 1
H H22B -0.5076 0.6370 0.6050 0.053 Uiso calc R 1 1
C C23 -0.5224(4) 0.59680(15) 0.4343(4) 0.0437(10) Uani d . 1 1
H H23A -0.5036 0.6227 0.3763 0.052 Uiso calc R 1 1
H H23B -0.6243 0.5925 0.4277 0.052 Uiso calc R 1 1
C C24 -0.4539(4) 0.55266(19) 0.3857(4) 0.0626(14) Uani d . 1 1
H H24A -0.4904 0.5465 0.2922 0.075 Uiso calc R 1 1
H H24B -0.4774 0.5262 0.4398 0.075 Uiso calc R 1 1
C C25 -0.2919(4) 0.55860(17) 0.3976(4) 0.0489(11) Uani d . 1 1
H H25A -0.2488 0.5299 0.3705 0.059 Uiso calc R 1 1
H H25B -0.2682 0.5833 0.3376 0.059 Uiso calc R 1 1
C C26 0.2923(4) 0.33471(14) 0.8139(4) 0.0401(10) Uani d . 1 1
H H26A 0.2118 0.3409 0.7469 0.048 Uiso calc R 1 1
H H26B 0.2664 0.3433 0.9021 0.048 Uiso calc R 1 1
C C27 0.3295(4) 0.28346(14) 0.8125(3) 0.0360(9) Uani d . 1 1
C C28 0.4639(4) 0.26816(15) 0.8651(4) 0.0429(10) Uani d . 1 1
H H28 0.5326 0.2895 0.8993 0.052 Uiso calc R 1 1
C C29 0.4947(5) 0.22074(18) 0.8663(4) 0.0578(12) Uani d . 1 1
H H29 0.5844 0.2104 0.9010 0.069 Uiso calc R 1 1
C C30 0.3924(5) 0.18886(17) 0.8161(4) 0.0562(12) Uani d . 1 1
H H30 0.4129 0.1571 0.8187 0.067 Uiso calc R 1 1
C C31 0.2612(5) 0.20401(17) 0.7627(4) 0.0524(12) Uani d . 1 1
H H31 0.1929 0.1826 0.7274 0.063 Uiso calc R 1 1
C C32 0.2299(5) 0.25123(15) 0.7612(4) 0.0436(10) Uani d . 1 1
H H32 0.1404 0.2613 0.7249 0.052 Uiso calc R 1 1
C C33 0.7901(5) 0.20396(14) -0.3344(4) 0.0498(11) Uani d . 1 1
H H33A 0.8514 0.2154 -0.3971 0.075 Uiso calc R 1 1
H H33B 0.6954 0.2150 -0.3602 0.075 Uiso calc R 1 1
H H33C 0.7906 0.1704 -0.3352 0.075 Uiso calc R 1 1
C C34 0.8548(4) 0.26752(13) -0.1822(3) 0.0293(8) Uani d . 1 1
C C35 0.8183(4) 0.30053(13) -0.2832(3) 0.0295(8) Uani d . 1 1
H H35 0.7803 0.2912 -0.3694 0.035 Uiso calc R 1 1
C C36 0.8395(3) 0.34752(12) -0.2539(3) 0.0263(8) Uani d . 1 1
H H36 0.8128 0.3695 -0.3209 0.032 Uiso calc R 1 1
C C37 0.8993(3) 0.36277(12) -0.1273(3) 0.0234(8) Uani d . 1 1
C C38 0.9335(3) 0.32901(13) -0.0274(3) 0.0276(8) Uani d . 1 1
H H38 0.9725 0.3383 0.0585 0.033 Uiso calc R 1 1
C C39 0.9106(4) 0.28211(13) -0.0537(3) 0.0326(9) Uani d . 1 1
H H39 0.9325 0.2603 0.0147 0.039 Uiso calc R 1 1
C C40 0.9301(3) 0.41405(12) -0.1030(3) 0.0239(8) Uani d . 1 1
H H40A 1.0232 0.4211 -0.1287 0.029 Uiso calc R 1 1
H H40B 0.8613 0.4323 -0.1605 0.029 Uiso calc R 1 1
C C41 1.0409(3) 0.44337(11) 0.1179(3) 0.0233(8) Uani d . 1 1
C C42 0.9953(3) 0.45315(12) 0.2555(3) 0.0261(8) Uani d . 1 1
H H42A 0.9807 0.4863 0.2679 0.031 Uiso calc R 1 1
H H42B 1.0655 0.4420 0.3269 0.031 Uiso calc R 1 1
C C43 0.8571(3) 0.42648(11) 0.2548(3) 0.0226(7) Uani d . 1 1
H H43 0.7922 0.4410 0.3122 0.027 Uiso calc R 1 1
C C44 0.7968(3) 0.42612(11) 0.1026(3) 0.0196(7) Uani d . 1 1
H H44 0.7486 0.3964 0.0808 0.023 Uiso calc R 1 1
C C45 0.6947(3) 0.46591(11) 0.0641(3) 0.0201(7) Uani d . 1 1
C C46 0.7387(3) 0.50796(12) 0.0107(3) 0.0265(8) Uani d . 1 1
H H46 0.8334 0.5120 -0.0020 0.032 Uiso calc R 1 1
C C47 0.6428(3) 0.54333(12) -0.0232(3) 0.0280(8) Uani d . 1 1
H H47 0.6738 0.5710 -0.0590 0.034 Uiso calc R 1 1
C C48 0.5013(3) 0.53856(11) -0.0051(3) 0.0227(7) Uani d . 1 1
C C49 0.4561(3) 0.49667(11) 0.0482(3) 0.0216(7) Uani d . 1 1
H H49 0.3614 0.4927 0.0611 0.026 Uiso calc R 1 1
C C50 0.5530(3) 0.46101(12) 0.0819(3) 0.0217(7) Uani d . 1 1
H H50 0.5220 0.4333 0.1171 0.026 Uiso calc R 1 1
C C51 0.4028(4) 0.57889(12) -0.0432(3) 0.0281(8) Uani d . 1 1
C C52 0.2476(3) 0.57508(12) -0.0231(3) 0.0250(8) Uani d . 1 1
H H52 0.2148 0.5434 -0.0467 0.030 Uiso calc R 1 1
C C53 0.1572(3) 0.60977(13) -0.1126(3) 0.0324(8) Uani d . 1 1
H H53A 0.1913 0.6412 -0.0924 0.039 Uiso calc R 1 1
H H53B 0.1667 0.6034 -0.2069 0.039 Uiso calc R 1 1
C C54 0.0015(4) 0.60658(13) -0.0902(3) 0.0352(9) Uani d . 1 1
H H54A -0.0528 0.6293 -0.1470 0.042 Uiso calc R 1 1
H H54B -0.0344 0.5758 -0.1160 0.042 Uiso calc R 1 1
C C55 -0.0171(4) 0.61560(13) 0.0564(4) 0.0340(8) Uani d . 1 1
H H55A -0.1160 0.6115 0.0694 0.041 Uiso calc R 1 1
H H55B 0.0091 0.6476 0.0793 0.041 Uiso calc R 1 1
C C56 0.0735(4) 0.58269(13) 0.1495(3) 0.0340(9) Uani d . 1 1
H H56A 0.0381 0.5511 0.1353 0.041 Uiso calc R 1 1
H H56B 0.0658 0.5911 0.2428 0.041 Uiso calc R 1 1
C C57 0.2290(4) 0.58421(13) 0.1250(3) 0.0307(8) Uani d . 1 1
H H57A 0.2815 0.5609 0.1812 0.037 Uiso calc R 1 1
H H57B 0.2680 0.6146 0.1512 0.037 Uiso calc R 1 1
C C58 0.7806(4) 0.35197(12) 0.3265(3) 0.0276(8) Uani d . 1 1
H H58A 0.6996 0.3574 0.2595 0.033 Uiso calc R 1 1
H H58B 0.7540 0.3601 0.4148 0.033 Uiso calc R 1 1
C C59 0.8233(3) 0.30182(12) 0.3248(3) 0.0255(8) Uani d . 1 1
C C60 0.9602(4) 0.28759(13) 0.3737(3) 0.0298(8) Uani d . 1 1
H H60 1.0274 0.3096 0.4067 0.036 Uiso calc R 1 1
C C61 0.9964(4) 0.24096(13) 0.3735(3) 0.0356(9) Uani d . 1 1
H H61 1.0882 0.2319 0.4056 0.043 Uiso calc R 1 1
C C62 0.8979(4) 0.20761(14) 0.3260(3) 0.0384(10) Uani d . 1 1
H H62 0.9228 0.1762 0.3275 0.046 Uiso calc R 1 1
C C63 0.7621(4) 0.22115(14) 0.2763(4) 0.0380(9) Uani d . 1 1
H H63 0.6952 0.1989 0.2441 0.046 Uiso calc R 1 1
C C64 0.7261(4) 0.26768(13) 0.2747(3) 0.0325(9) Uani d . 1 1
H H64 0.6350 0.2766 0.2395 0.039 Uiso calc R 1 1
O O1 0.3309(3) 0.21905(8) 0.2685(2) 0.0342(6) Uani d . 1 1
O O2 0.6627(2) 0.43771(8) 0.5647(2) 0.0298(6) Uani d . 1 1
O O3 0.4116(2) 0.36182(9) 0.7845(2) 0.0319(6) Uani d . 1 1
O O4 -0.0242(3) 0.61327(10) 0.5212(3) 0.0619(9) Uani d . 1 1
O O5 0.8393(3) 0.22030(9) -0.2012(2) 0.0390(6) Uani d . 1 1
O O6 1.1596(2) 0.44863(8) 0.0834(2) 0.0326(6) Uani d . 1 1
O O7 0.8971(2) 0.38020(8) 0.2972(2) 0.0258(5) Uani d . 1 1
N N1 0.4250(2) 0.42119(10) 0.5347(2) 0.0215(6) Uani d . 1 1
N N2 0.9258(3) 0.42805(10) 0.0370(2) 0.0219(6) Uani d . 1 1
O O8 0.4500(3) 0.61465(9) -0.0869(3) 0.0412(6) Uani d . 1 1

loop_
_atom_site_aniso_label
_atom_site_aniso_U_11
_atom_site_aniso_U_22
_atom_site_aniso_U_33
_atom_site_aniso_U_12
_atom_site_aniso_U_13
_atom_site_aniso_U_23
C1 0.064(3) 0.031(2) 0.038(2) -0.011(2) 0.007(2) -0.0052(17)
C2 0.0277(19) 0.023(2) 0.0313(19) -0.0009(15) 0.0109(15) 0.0013(16)
C3 0.0307(19) 0.032(2) 0.0224(17) -0.0040(16) 0.0043(14) -0.0008(16)
C4 0.0244(18) 0.028(2) 0.0238(17) -0.0021(15) 0.0049(14) 0.0022(15)
C5 0.0199(16) 0.0258(19) 0.0166(15) 0.0004(14) 0.0062(13) -0.0025(14)
C6 0.0282(19) 0.032(2) 0.0186(16) 0.0002(16) 0.0032(14) 0.0003(15)
C7 0.033(2) 0.031(2) 0.0252(18) 0.0024(17) 0.0063(15) 0.0082(16)
C8 0.0213(17) 0.030(2) 0.0144(15) -0.0006(14) 0.0032(13) -0.0007(13)
C9 0.0220(18) 0.025(2) 0.0278(17) -0.0039(15) 0.0017(15) -0.0031(15)
C10 0.0294(19) 0.048(2) 0.0234(17) -0.0061(18) 0.0014(15) -0.0053(17)
C11 0.0260(18) 0.040(2) 0.0195(17) -0.0036(16) 0.0062(14) -0.0041(15)
C12 0.0205(17) 0.032(2) 0.0245(17) -0.0038(15) 0.0076(14) -0.0041(15)
C13 0.0233(18) 0.032(2) 0.0201(16) -0.0046(15) 0.0044(13) -0.0098(15)
C14 0.021(2) 0.035(2) 0.077(3) -0.0073(18) 0.0156(19) -0.011(2)
C15 0.033(2) 0.024(2) 0.091(3) -0.0079(18) 0.019(2) -0.009(2)
C16 0.030(2) 0.027(2) 0.0366(19) -0.0041(16) 0.0077(16) -0.0095(16)
C17 0.0194(17) 0.032(2) 0.0195(16) -0.0028(16) 0.0030(13) -0.0028(15)
C18 0.0247(18) 0.031(2) 0.0160(15) -0.0066(16) 0.0035(13) 0.0018(14)
C19 0.038(2) 0.025(2) 0.048(2) -0.0058(18) 0.0065(18) -0.0083(18)
C20 0.0284(19) 0.025(2) 0.0386(19) 0.0005(15) 0.0017(16) -0.0051(16)
C21 0.045(2) 0.055(3) 0.069(3) 0.002(2) 0.002(2) -0.035(2)
C22 0.043(2) 0.044(3) 0.046(2) 0.004(2) 0.0114(18) -0.014(2)
C23 0.037(2) 0.060(3) 0.034(2) 0.014(2) 0.0033(17) 0.0076(19)
C24 0.047(3) 0.100(4) 0.038(2) 0.017(3) -0.005(2) -0.026(2)
C25 0.044(2) 0.069(3) 0.033(2) 0.019(2) 0.0019(18) -0.009(2)
C26 0.033(2) 0.053(3) 0.037(2) -0.0020(19) 0.0148(17) 0.0120(19)
C27 0.038(2) 0.047(2) 0.0262(18) 0.002(2) 0.0161(16) 0.0091(17)
C28 0.033(2) 0.045(3) 0.054(2) 0.0050(19) 0.0184(19) 0.008(2)
C29 0.050(3) 0.070(4) 0.059(3) 0.013(3) 0.027(2) 0.007(3)
C30 0.071(3) 0.049(3) 0.054(3) 0.006(3) 0.032(2) -0.006(2)
C31 0.064(3) 0.055(3) 0.041(2) -0.015(2) 0.020(2) -0.006(2)
C32 0.046(3) 0.054(3) 0.033(2) 0.000(2) 0.0133(18) 0.0033(19)
C33 0.077(3) 0.036(2) 0.039(2) -0.006(2) 0.013(2) -0.0042(19)
C34 0.032(2) 0.027(2) 0.0318(19) 0.0035(16) 0.0149(16) -0.0018(16)
C35 0.033(2) 0.036(2) 0.0206(17) -0.0036(17) 0.0075(15) -0.0034(16)
C36 0.0263(18) 0.036(2) 0.0178(16) 0.0048(16) 0.0067(14) 0.0059(16)
C37 0.0210(17) 0.031(2) 0.0194(16) 0.0019(15) 0.0079(14) 0.0018(14)
C38 0.0272(19) 0.037(2) 0.0189(17) 0.0048(16) 0.0053(14) -0.0001(16)
C39 0.036(2) 0.037(2) 0.0251(18) 0.0073(18) 0.0050(16) 0.0050(16)
C40 0.0237(17) 0.033(2) 0.0163(15) 0.0026(15) 0.0064(13) 0.0037(14)
C41 0.0233(19) 0.0219(18) 0.0241(17) -0.0001(15) -0.0002(15) 0.0101(14)
C42 0.0272(18) 0.030(2) 0.0213(16) -0.0034(16) 0.0011(14) 0.0006(14)
C43 0.0299(18) 0.0212(19) 0.0173(15) 0.0028(15) 0.0051(13) 0.0012(14)
C44 0.0189(16) 0.0198(18) 0.0212(16) -0.0012(14) 0.0072(13) 0.0018(14)
C45 0.0196(17) 0.0259(19) 0.0151(14) -0.0031(14) 0.0038(13) -0.0055(14)
C46 0.0193(18) 0.028(2) 0.0315(18) -0.0035(15) 0.0003(14) 0.0010(15)
C47 0.0296(19) 0.027(2) 0.0275(17) -0.0059(16) 0.0042(15) 0.0019(15)
C48 0.0239(18) 0.0206(18) 0.0234(16) -0.0007(14) 0.0024(13) -0.0003(14)
C49 0.0207(17) 0.027(2) 0.0173(15) -0.0005(15) 0.0040(13) -0.0028(14)
C50 0.0230(18) 0.0272(19) 0.0156(15) -0.0046(15) 0.0052(13) -0.0013(14)
C51 0.034(2) 0.024(2) 0.0268(18) -0.0029(17) 0.0055(15) -0.0021(15)
C52 0.0243(18) 0.0178(18) 0.0325(18) 0.0011(15) 0.0019(15) 0.0008(15)
C53 0.0332(19) 0.032(2) 0.0314(18) 0.0024(17) 0.0019(16) 0.0038(16)
C54 0.032(2) 0.027(2) 0.044(2) 0.0041(17) -0.0043(17) -0.0009(18)
C55 0.0286(19) 0.024(2) 0.051(2) -0.0002(16) 0.0080(16) -0.0042(17)
C56 0.032(2) 0.037(2) 0.0346(19) 0.0016(17) 0.0099(16) -0.0052(16)
C57 0.0285(19) 0.036(2) 0.0274(18) 0.0003(16) 0.0006(15) 0.0007(15)
C58 0.0299(19) 0.029(2) 0.0253(17) 0.0004(16) 0.0100(15) 0.0035(15)
C59 0.0286(18) 0.030(2) 0.0195(16) 0.0001(16) 0.0108(14) 0.0044(15)
C60 0.035(2) 0.028(2) 0.0286(18) 0.0009(17) 0.0104(15) -0.0003(16)
C61 0.032(2) 0.040(2) 0.036(2) 0.0064(18) 0.0103(16) 0.0043(17)
C62 0.050(3) 0.030(2) 0.037(2) 0.0064(19) 0.0125(19) -0.0038(17)
C63 0.041(2) 0.034(2) 0.041(2) -0.0049(19) 0.0116(18) -0.0035(18)
C64 0.030(2) 0.038(2) 0.0308(19) -0.0014(18) 0.0096(16) -0.0017(17)
O1 0.0473(16) 0.0222(14) 0.0343(13) -0.0019(11) 0.0095(11) -0.0026(11)
O2 0.0232(13) 0.0340(15) 0.0327(13) -0.0076(11) 0.0062(10) 0.0014(11)
O3 0.0292(13) 0.0431(17) 0.0244(12) 0.0000(12) 0.0070(10) 0.0093(11)
O4 0.0408(17) 0.0285(17) 0.117(3) -0.0060(14) 0.0120(16) -0.0074(17)
O5 0.0519(17) 0.0327(16) 0.0340(13) 0.0044(13) 0.0111(12) -0.0021(12)
O6 0.0226(13) 0.0391(15) 0.0368(14) -0.0047(11) 0.0069(11) 0.0110(11)
O7 0.0250(12) 0.0279(14) 0.0254(12) -0.0007(10) 0.0067(10) 0.0067(10)
N1 0.0167(13) 0.0323(16) 0.0162(12) -0.0066(12) 0.0052(11) -0.0039(12)
N2 0.0184(14) 0.0318(17) 0.0163(12) -0.0017(12) 0.0049(11) 0.0012(12)
O8 0.0370(15) 0.0243(15) 0.0645(17) 0.0000(12) 0.0147(12) 0.0103(13)

loop_
_atom_type_symbol
_atom_type_description
_atom_type_scat_dispersion_real
_atom_type_scat_dispersion_imag
_atom_type_scat_source
C C 0.0033 0.0016 'International Tables Vol C Tables 4.2.6.8 and 6.1.1.4'
H H 0.0000 0.0000 'International Tables Vol C Tables 4.2.6.8 and 6.1.1.4'
N N 0.0061 0.0033 'International Tables Vol C Tables 4.2.6.8 and 6.1.1.4'
O O 0.0106 0.0060 'International Tables Vol C Tables 4.2.6.8 and 6.1.1.4'

loop_
_geom_angle_atom_site_label_1
_geom_angle_atom_site_label_2
_geom_angle_atom_site_label_3
_geom_angle
O1 C1 H1A 109.5
O1 C1 H1B 109.5
H1A C1 H1B 109.5
O1 C1 H1C 109.5
H1A C1 H1C 109.5
H1B C1 H1C 109.5
O1 C2 C7 116.1(3)
O1 C2 C3 124.6(3)
C7 C2 C3 119.3(3)
C4 C3 C2 119.2(3)
C4 C3 H3 120.4
C2 C3 H3 120.4
C5 C4 C3 122.1(3)
C5 C4 H4 118.9
C3 C4 H4 118.9
C4 C5 C6 117.5(3)
C4 C5 C8 120.5(3)
C6 C5 C8 122.0(3)
C7 C6 C5 121.0(3)
C7 C6 H6 119.5
C5 C6 H6 119.5
C6 C7 C2 120.7(3)
C6 C7 H7 119.6
C2 C7 H7 119.6
N1 C8 C5 112.4(3)
N1 C8 H8A 109.1
C5 C8 H8A 109.1
N1 C8 H8B 109.1
C5 C8 H8B 109.1
H8A C8 H8B 107.8
O2 C9 N1 125.7(3)
O2 C9 C10 126.9(3)
N1 C9 C10 107.5(3)
C9 C10 C11 104.7(3)
C9 C10 H10A 110.8
C11 C10 H10A 110.8
C9 C10 H10B 110.8
C11 C10 H10B 110.8
H10A C10 H10B 108.9
O3 C11 C10 106.8(3)
O3 C11 C12 110.4(3)
C10 C11 C12 103.2(3)
O3 C11 H11 112.0
C10 C11 H11 112.0
C12 C11 H11 112.0
N1 C12 C13 113.1(3)
N1 C12 C11 102.0(2)
C13 C12 C11 114.2(3)
N1 C12 H12 109.1
C13 C12 H12 109.1
C11 C12 H12 109.1
C14 C13 C18 118.0(3)
C14 C13 C12 121.7(3)
C18 C13 C12 120.4(3)
C15 C14 C13 121.2(3)
C15 C14 H14 119.4
C13 C14 H14 119.4
C14 C15 C16 120.6(4)
C14 C15 H15 119.7
C16 C15 H15 119.7
C17 C16 C15 118.7(3)
C17 C16 C19 123.2(3)
C15 C16 C19 118.1(3)
C16 C17 C18 120.3(3)
C16 C17 H17 119.9
C18 C17 H17 119.9
C17 C18 C13 121.2(3)
C17 C18 H18 119.4
C13 C18 H18 119.4
O4 C19 C16 119.1(3)
O4 C19 C20 119.7(3)
C16 C19 C20 121.0(3)
C19 C20 C25 107.4(3)
C19 C20 C21 113.5(3)
C25 C20 C21 112.1(3)
C19 C20 H20 107.9
C25 C20 H20 107.9
C21 C20 H20 107.9
C20 C21 C22 112.2(3)
C20 C21 H21A 109.2
C22 C21 H21A 109.2
C20 C21 H21B 109.2
C22 C21 H21B 109.2
H21A C21 H21B 107.9
C23 C22 C21 110.2(3)
C23 C22 H22A 109.6
C21 C22 H22A 109.6
C23 C22 H22B 109.6
C21 C22 H22B 109.6
H22A C22 H22B 108.1
C22 C23 C24 111.2(3)
C22 C23 H23A 109.4
C24 C23 H23A 109.4
C22 C23 H23B 109.4
C24 C23 H23B 109.4
H23A C23 H23B 108.0
C23 C24 C25 110.1(4)
C23 C24 H24A 109.6
C25 C24 H24A 109.6
C23 C24 H24B 109.6
C25 C24 H24B 109.6
H24A C24 H24B 108.2
C20 C25 C24 110.3(3)
C20 C25 H25A 109.6
C24 C25 H25A 109.6
C20 C25 H25B 109.6
C24 C25 H25B 109.6
H25A C25 H25B 108.1
O3 C26 C27 109.5(3)
O3 C26 H26A 109.8
C27 C26 H26A 109.8
O3 C26 H26B 109.8
C27 C26 H26B 109.8
H26A C26 H26B 108.2
C32 C27 C28 119.2(4)
C32 C27 C26 120.3(3)
C28 C27 C26 120.5(4)
C29 C28 C27 119.6(4)
C29 C28 H28 120.2
C27 C28 H28 120.2
C30 C29 C28 120.3(4)
C30 C29 H29 119.9
C28 C29 H29 119.9
C31 C30 C29 120.0(5)
C31 C30 H30 120.0
C29 C30 H30 120.0
C30 C31 C32 119.9(4)
C30 C31 H31 120.0
C32 C31 H31 120.0
C27 C32 C31 121.0(4)
C27 C32 H32 119.5
C31 C32 H32 119.5
O5 C33 H33A 109.5
O5 C33 H33B 109.5
H33A C33 H33B 109.5
O5 C33 H33C 109.5
H33A C33 H33C 109.5
H33B C33 H33C 109.5
O5 C34 C39 116.5(3)
O5 C34 C35 123.8(3)
C39 C34 C35 119.7(3)
C36 C35 C34 119.3(3)
C36 C35 H35 120.4
C34 C35 H35 120.4
C35 C36 C37 122.0(3)
C35 C36 H36 119.0
C37 C36 H36 119.0
C36 C37 C38 117.6(3)
C36 C37 C40 120.1(3)
C38 C37 C40 122.3(3)
C39 C38 C37 121.3(3)
C39 C38 H38 119.3
C37 C38 H38 119.3
C38 C39 C34 120.1(3)
C38 C39 H39 120.0
C34 C39 H39 120.0
N2 C40 C37 113.2(3)
N2 C40 H40A 108.9
C37 C40 H40A 108.9
N2 C40 H40B 108.9
C37 C40 H40B 108.9
H40A C40 H40B 107.7
O6 C41 N2 125.4(3)
O6 C41 C42 127.0(3)
N2 C41 C42 107.6(3)
C41 C42 C43 104.0(2)
C41 C42 H42A 111.0
C43 C42 H42A 111.0
C41 C42 H42B 111.0
C43 C42 H42B 111.0
H42A C42 H42B 109.0
O7 C43 C42 105.4(2)
O7 C43 C44 109.6(2)
C42 C43 C44 103.1(2)
O7 C43 H43 112.7
C42 C43 H43 112.7
C44 C43 H43 112.7
N2 C44 C45 113.9(3)
N2 C44 C43 101.7(2)
C45 C44 C43 113.1(2)
N2 C44 H44 109.3
C45 C44 H44 109.3
C43 C44 H44 109.3
C50 C45 C46 118.3(3)
C50 C45 C44 119.6(3)
C46 C45 C44 122.1(3)
C47 C46 C45 120.5(3)
C47 C46 H46 119.8
C45 C46 H46 119.8
C46 C47 C48 121.3(3)
C46 C47 H47 119.3
C48 C47 H47 119.3
C47 C48 C49 118.7(3)
C47 C48 C51 118.4(3)
C49 C48 C51 122.9(3)
C50 C49 C48 119.8(3)
C50 C49 H49 120.1
C48 C49 H49 120.1
C45 C50 C49 121.4(3)
C45 C50 H50 119.3
C49 C50 H50 119.3
O8 C51 C48 119.4(3)
O8 C51 C52 120.8(3)
C48 C51 C52 119.8(3)
C51 C52 C57 109.9(2)
C51 C52 C53 111.4(3)
C57 C52 C53 109.3(3)
C51 C52 H52 108.8
C57 C52 H52 108.8
C53 C52 H52 108.8
C54 C53 C52 111.3(3)
C54 C53 H53A 109.4
C52 C53 H53A 109.4
C54 C53 H53B 109.4
C52 C53 H53B 109.4
H53A C53 H53B 108.0
C55 C54 C53 110.9(3)
C55 C54 H54A 109.5
C53 C54 H54A 109.5
C55 C54 H54B 109.5
C53 C54 H54B 109.5
H54A C54 H54B 108.1
C54 C55 C56 111.1(3)
C54 C55 H55A 109.4
C56 C55 H55A 109.4
C54 C55 H55B 109.4
C56 C55 H55B 109.4
H55A C55 H55B 108.0
C55 C56 C57 112.0(3)
C55 C56 H56A 109.2
C57 C56 H56A 109.2
C55 C56 H56B 109.2
C57 C56 H56B 109.2
H56A C56 H56B 107.9
C56 C57 C52 111.9(3)
C56 C57 H57A 109.2
C52 C57 H57A 109.2
C56 C57 H57B 109.2
C52 C57 H57B 109.2
H57A C57 H57B 107.9
O7 C58 C59 108.9(3)
O7 C58 H58A 109.9
C59 C58 H58A 109.9
O7 C58 H58B 109.9
C59 C58 H58B 109.9
H58A C58 H58B 108.3
C60 C59 C64 118.0(3)
C60 C59 C58 121.4(3)
C64 C59 C58 120.6(3)
C61 C60 C59 120.3(3)
C61 C60 H60 119.8
C59 C60 H60 119.8
C60 C61 C62 120.8(3)
C60 C61 H61 119.6
C62 C61 H61 119.6
C61 C62 C63 119.6(4)
C61 C62 H62 120.2
C63 C62 H62 120.2
C64 C63 C62 119.8(4)
C64 C63 H63 120.1
C62 C63 H63 120.1
C63 C64 C59 121.5(3)
C63 C64 H64 119.3
C59 C64 H64 119.3
C2 O1 C1 117.1(3)
C11 O3 C26 114.1(3)
C34 O5 C33 117.9(3)
C58 O7 C43 113.6(2)
C9 N1 C8 123.1(3)
C9 N1 C12 114.3(2)
C8 N1 C12 122.3(2)
C41 N2 C44 114.2(2)
C41 N2 C40 123.2(3)
C44 N2 C40 122.6(2)

loop_
_geom_bond_atom_site_label_1
_geom_bond_atom_site_label_2
_geom_bond_distance
C1 O1 1.425(4)
C1 H1A 0.9600
C1 H1B 0.9600
C1 H1C 0.9600
C2 O1 1.368(4)
C2 C7 1.385(5)
C2 C3 1.397(5)
C3 C4 1.391(5)
C3 H3 0.9300
C4 C5 1.383(4)
C4 H4 0.9300
C5 C6 1.406(5)
C5 C8 1.508(5)
C6 C7 1.375(5)
C6 H6 0.9300
C7 H7 0.9300
C8 N1 1.456(4)
C8 H8A 0.9700
C8 H8B 0.9700
C9 O2 1.226(4)
C9 N1 1.349(4)
C9 C10 1.514(4)
C10 C11 1.514(5)
C10 H10A 0.9700
C10 H10B 0.9700
C11 O3 1.420(4)
C11 C12 1.559(4)
C11 H11 0.9800
C12 N1 1.461(4)
C12 C13 1.504(5)
C12 H12 0.9800
C13 C14 1.380(5)
C13 C18 1.390(5)
C14 C15 1.377(5)
C14 H14 0.9300
C15 C16 1.388(5)
C15 H15 0.9300
C16 C17 1.380(5)
C16 C19 1.497(5)
C17 C18 1.382(5)
C17 H17 0.9300
C18 H18 0.9300
C19 O4 1.239(5)
C19 C20 1.499(5)
C20 C25 1.500(5)
C20 C21 1.504(5)
C20 H20 0.9800
C21 C22 1.529(5)
C21 H21A 0.9700
C21 H21B 0.9700
C22 C23 1.502(5)
C22 H22A 0.9700
C22 H22B 0.9700
C23 C24 1.526(6)
C23 H23A 0.9700
C23 H23B 0.9700
C24 C25 1.539(6)
C24 H24A 0.9700
C24 H24B 0.9700
C25 H25A 0.9700
C25 H25B 0.9700
C26 O3 1.432(4)
C26 C27 1.511(6)
C26 H26A 0.9700
C26 H26B 0.9700
C27 C32 1.376(5)
C27 C28 1.392(5)
C28 C29 1.389(6)
C28 H28 0.9300
C29 C30 1.383(6)
C29 H29 0.9300
C30 C31 1.367(6)
C30 H30 0.9300
C31 C32 1.385(6)
C31 H31 0.9300
C32 H32 0.9300
C33 O5 1.432(4)
C33 H33A 0.9600
C33 H33B 0.9600
C33 H33C 0.9600
C34 O5 1.372(4)
C34 C39 1.390(5)
C34 C35 1.394(5)
C35 C36 1.387(5)
C35 H35 0.9300
C36 C37 1.390(4)
C36 H36 0.9300
C37 C38 1.398(5)
C37 C40 1.512(5)
C38 C39 1.381(5)
C38 H38 0.9300
C39 H39 0.9300
C40 N2 1.455(4)
C40 H40A 0.9700
C40 H40B 0.9700
C41 O6 1.224(4)
C41 N2 1.352(4)
C41 C42 1.511(4)
C42 C43 1.518(4)
C42 H42A 0.9700
C42 H42B 0.9700
C43 O7 1.429(4)
C43 C44 1.556(4)
C43 H43 0.9800
C44 N2 1.455(4)
C44 C45 1.517(4)
C44 H44 0.9800
C45 C50 1.385(4)
C45 C46 1.400(5)
C46 C47 1.378(5)
C46 H46 0.9300
C47 C48 1.383(4)
C47 H47 0.9300
C48 C49 1.400(5)
C48 C51 1.507(5)
C49 C50 1.389(5)
C49 H49 0.9300
C50 H50 0.9300
C51 O8 1.219(4)
C51 C52 1.515(5)
C52 C57 1.526(5)
C52 C53 1.529(4)
C52 H52 0.9800
C53 C54 1.524(5)
C53 H53A 0.9700
C53 H53B 0.9700
C54 C55 1.513(5)
C54 H54A 0.9700
C54 H54B 0.9700
C55 C56 1.517(5)
C55 H55A 0.9700
C55 H55B 0.9700
C56 C57 1.525(5)
C56 H56A 0.9700
C56 H56B 0.9700
C57 H57A 0.9700
C57 H57B 0.9700
C58 O7 1.428(4)
C58 C59 1.494(5)
C58 H58A 0.9700
C58 H58B 0.9700
C59 C60 1.395(5)
C59 C64 1.396(5)
C60 C61 1.379(5)
C60 H60 0.9300
C61 C62 1.381(5)
C61 H61 0.9300
C62 C63 1.382(5)
C62 H62 0.9300
C63 C64 1.376(5)
C63 H63 0.9300
C64 H64 0.9300

loop_
_geom_hbond_atom_site_label_D
_geom_hbond_atom_site_label_H
_geom_hbond_atom_site_label_A
_geom_hbond_site_symmetry_A
_geom_hbond_distance_DH
_geom_hbond_distance_HA
_geom_hbond_distance_DA
_geom_hbond_angle_DHA
C62 H62 O4 2_646 0.93 2.47 3.260(5) 142.7
C17 H17 O2 1_455 0.93 2.38 3.237(4) 153.2
C49 H49 O6 1_455 0.93 2.33 3.190(4) 154.1
